data_7120504
loop_
_publ_author_name
'Feuerstein, Thomas J.'
'Po\&s, Marieke'
'Seifert, Tim P.'
'Bestgen, Sebastian'
'Feldmann, Claus'
'Roesky, Peter W.'

_publ_section_title
;
 A highly luminescent octanuclear gold(i) carbide cluster
;
_journal_name_full 'Chem. Commun.'
_journal_paper_doi 10.1039/C7CC04171C
_journal_year 2017
_chemical_formula_moiety 'C42 H67 Li N2 O3 Si'
_chemical_formula_sum 'C42 H67 Li N2 O3 Si'
_chemical_formula_weight 683.00
_space_group_crystal_system orthorhombic
_space_group_IT_number 33
_space_group_name_Hall 'P 2c -2n'
_space_group_name_H-M_alt 'P n a 21'
_symmetry_space_group_name_Hall 'P 2c -2n'
_symmetry_space_group_name_H-M 'P n a 21'
_atom_sites_solution_hydrogens geom
_audit_creation_date 2017-05-29
_audit_creation_method
;
Olex2 1.2
(compiled 2017.03.28 svn.r3405 for OlexSys, GUI svn.r5335)
;
_audit_update_record
;
2017-05-29 deposited with the CCDC.
2017-07-19 downloaded from the CCDC.
;
_cell_angle_alpha 90
_cell_angle_beta 90
_cell_angle_gamma 90
_cell_formula_units_Z 4
_cell_length_a 18.886(4)
_cell_length_b 11.516(2)
_cell_length_c 18.802(4)
_cell_measurement_reflns_used 9805
_cell_measurement_temperature 103
_cell_measurement_theta_max 29.96
_cell_measurement_theta_min 2.07
_cell_volume 4089.3(14)
_computing_cell_refinement 'STOE X-AREA, PLATON (A.L.Spek, 2009)'
_computing_data_collection 'STOE X-AREA'
_computing_data_reduction 'STOE X-RED & LANA, PLATON (A.L.Spek, 2009)'
_computing_molecular_graphics 'Olex2 (Dolomanov et al., 2009)'
_computing_publication_material 'Olex2 (Dolomanov et al., 2009)'
_computing_structure_refinement 'ShelXL (Sheldrick, 2015)'
_computing_structure_solution 'ShelXT (Sheldrick, 2015)'
_diffrn_ambient_temperature 103.0
_diffrn_detector Pilatus100K
_diffrn_detector_area_resol_mean 5.81
_diffrn_detector_type 'DECTRIS PILATUS 100K'
_diffrn_measured_fraction_theta_full 0.998
_diffrn_measured_fraction_theta_max 0.989
_diffrn_measurement_device 'Eulerian 4-circle diffractometer'
_diffrn_measurement_device_type 'STOE STADIVARI'
_diffrn_measurement_method 'rotation method, \w scans'
_diffrn_radiation_type MoK\a
_diffrn_radiation_wavelength 0.71073
_diffrn_reflns_av_R_equivalents 0.1034
_diffrn_reflns_av_unetI/netI 0.0892
_diffrn_reflns_Laue_measured_fraction_full 0.998
_diffrn_reflns_Laue_measured_fraction_max 0.989
_diffrn_reflns_limit_h_max 23
_diffrn_reflns_limit_h_min -21
_diffrn_reflns_limit_k_max 11
_diffrn_reflns_limit_k_min -14
_diffrn_reflns_limit_l_max 23
_diffrn_reflns_limit_l_min -23
_diffrn_reflns_number 22735
_diffrn_reflns_point_group_measured_fraction_full 0.974
_diffrn_reflns_point_group_measured_fraction_max 0.963
_diffrn_reflns_theta_full 26.000
_diffrn_reflns_theta_max 26.123
_diffrn_reflns_theta_min 2.071
_diffrn_source 'Mo LFF Sealed Tube'
_exptl_absorpt_coefficient_mu 0.095
_exptl_absorpt_correction_T_max 0.9933
_exptl_absorpt_correction_T_min 0.9825
_exptl_absorpt_correction_type integration
_exptl_absorpt_process_details 'STOE X-RED & X-SHAPE'
_exptl_crystal_colour colourless
_exptl_crystal_colour_primary colourless
_exptl_crystal_density_diffrn 1.109
_exptl_crystal_description prism
_exptl_crystal_F_000 1496
_exptl_crystal_size_max 0.338
_exptl_crystal_size_mid 0.134
_exptl_crystal_size_min 0.075
_refine_diff_density_max 0.243
_refine_diff_density_min -0.194
_refine_diff_density_rms 0.042
_refine_ls_abs_structure_details
;
 Flack x determined using 2068 quotients [(I+)-(I-)]/[(I+)+(I-)]
 (Parsons, Flack and Wagner, Acta Cryst. B69 (2013) 249-259).
;
_refine_ls_abs_structure_Flack 0.11(13)
_refine_ls_extinction_method none
_refine_ls_goodness_of_fit_ref 0.982
_refine_ls_hydrogen_treatment constr
_refine_ls_matrix_type full
_refine_ls_number_parameters 453
_refine_ls_number_reflns 7848
_refine_ls_number_restraints 1
_refine_ls_restrained_S_all 0.981
_refine_ls_R_factor_all 0.0779
_refine_ls_R_factor_gt 0.0481
_refine_ls_shift/su_max 0.000
_refine_ls_shift/su_mean 0.000
_refine_ls_structure_factor_coef Fsqd
_refine_ls_weighting_details 'w=1/[\s^2^(Fo^2^)+(0.0250P)^2^] where P=(Fo^2^+2Fc^2^)/3'
_refine_ls_weighting_scheme calc
_refine_ls_wR_factor_gt 0.0845
_refine_ls_wR_factor_ref 0.0936
_reflns_Friedel_coverage 0.887
_reflns_Friedel_fraction_full 0.949
_reflns_Friedel_fraction_max 0.936
_reflns_number_gt 5841
_reflns_number_total 7848
_reflns_threshold_expression 'I > 2\s(I)'
_cod_data_source_file c7cc04171c3.cif
_cod_data_source_block tf050
_cod_database_code 7120504
_shelxl_version_number 2014-7
_shelx_space_group_comment
;
The symmetry employed for this shelxl refinement is uniquely defined
by the following loop, which should always be used as a source of
symmetry information in preference to the above space-group names.
They are only intended as comments.
;
_olex2_refinement_description
;
1. Fixed Uiso
 At 1.2 times of:
  All C(H) groups, All C(H,H) groups
 At 1.5 times of:
  All C(H,H,H) groups
2.a Ternary CH refined with riding coordinates:
 C13(H13), C25(H25), C28(H28), C16(H16)
2.b Secondary CH2 refined with riding coordinates:
 C40(H40A,H40B), C42(H42A,H42B), C37(H37A,H37B), C35(H35A,H35B), C31(H31A,
 H31B), C38(H38A,H38B), C41(H41A,H41B), C36(H36A,H36B), C34(H34A,H34B),
 C32(H32A,H32B), C39(H39A,H39B), C33(H33A,H33B)
2.c Aromatic/amide H refined with riding coordinates:
 C10(H10), C23(H23), C21(H21), C9(H9), C11(H11), C22(H22)
2.d Idealised Me refined as rotating group:
 C30(H30A,H30B,H30C), C6(H6A,H6B,H6C), C15(H15A,H15B,H15C), C27(H27A,H27B,
 H27C), C18(H18A,H18B,H18C), C29(H29A,H29B,H29C), C14(H14A,H14B,H14C), C17(H17A,
 H17B,H17C), C26(H26A,H26B,H26C), C4(H4A,H4B,H4C), C5(H5A,H5B,H5C)
;
_olex2_submission_special_instructions 'No special instructions were received'

loop_
_space_group_symop_operation_xyz
'x, y, z'
'-x, -y, z+1/2'
'x+1/2, -y+1/2, z'
'-x+1/2, y+1/2, z+1/2'

loop_
_atom_site_label
_atom_site_type_symbol
_atom_site_fract_x
_atom_site_fract_y
_atom_site_fract_z
_atom_site_U_iso_or_equiv
_atom_site_adp_type
_atom_site_occupancy
_atom_site_site_symmetry_order
_atom_site_calc_flag
_atom_site_refinement_flags_posn
Si01 Si 0.31341(6) 0.73000(8) 0.40897(5) 0.0233(2) Uani 1 1 d .
O2 O 0.52995(16) 0.4652(2) 0.36776(12) 0.0242(6) Uani 1 1 d .
O1 O 0.54072(14) 0.1979(2) 0.41233(13) 0.0234(6) Uani 1 1 d .
O3 O 0.40591(14) 0.2973(2) 0.35344(12) 0.0216(6) Uani 1 1 d .
N2 N 0.42799(16) 0.5146(2) 0.61438(14) 0.0152(6) Uani 1 1 d .
N1 N 0.46367(17) 0.3837(2) 0.52473(13) 0.0151(6) Uani 1 1 d .
C30 C 0.5520(2) 0.7870(4) 0.6707(2) 0.0277(9) Uani 1 1 d .
H30A H 0.5369 0.8671 0.6796 0.042 Uiso 1 1 calc GR
H30B H 0.6014 0.7867 0.6548 0.042 Uiso 1 1 calc GR
H30C H 0.5477 0.7417 0.7146 0.042 Uiso 1 1 calc GR
C10 C 0.5607(2) 0.1609(3) 0.67418(19) 0.0228(8) Uani 1 1 d .
H10 H 0.5836 0.1075 0.7051 0.027 Uiso 1 1 calc R
C24 C 0.4280(2) 0.7244(3) 0.63547(16) 0.0167(8) Uani 1 1 d .
C23 C 0.3915(2) 0.8229(3) 0.65862(18) 0.0202(8) Uani 1 1 d .
H23 H 0.4157 0.8951 0.6611 0.024 Uiso 1 1 calc R
C21 C 0.2856(2) 0.7132(3) 0.67561(18) 0.0197(8) Uani 1 1 d .
H21 H 0.2371 0.7099 0.6889 0.024 Uiso 1 1 calc R
C9 C 0.5976(2) 0.2533(3) 0.64579(18) 0.0202(8) Uani 1 1 d .
H9 H 0.6458 0.2642 0.6587 0.024 Uiso 1 1 calc R
C13 C 0.6088(2) 0.4304(3) 0.56856(18) 0.0195(8) Uani 1 1 d .
H13 H 0.5753 0.4838 0.5435 0.023 Uiso 1 1 calc R
C8 C 0.5660(2) 0.3308(3) 0.59866(17) 0.0168(7) Uani 1 1 d .
C25 C 0.2806(2) 0.4966(3) 0.6522(2) 0.0236(8) Uani 1 1 d .
H25 H 0.3168 0.4342 0.6460 0.028 Uiso 1 1 calc R
C6 C 0.2725(3) 0.6664(4) 0.3273(2) 0.0352(11) Uani 1 1 d .
H6A H 0.3098 0.6431 0.2941 0.053 Uiso 1 1 calc GR
H6B H 0.2419 0.7244 0.3046 0.053 Uiso 1 1 calc GR
H6C H 0.2442 0.5983 0.3403 0.053 Uiso 1 1 calc GR
C3 C 0.3664(2) 0.6189(3) 0.45506(18) 0.0201(8) Uani 1 1 d .
C40 C 0.2866(3) 0.3418(4) 0.3683(3) 0.0412(12) Uani 1 1 d .
H40A H 0.2444 0.3640 0.3402 0.049 Uiso 1 1 calc R
H40B H 0.2826 0.3758 0.4165 0.049 Uiso 1 1 calc R
C28 C 0.5052(2) 0.7334(3) 0.61329(19) 0.0215(8) Uani 1 1 d .
H28 H 0.5228 0.6528 0.6044 0.026 Uiso 1 1 calc R
C15 C 0.6462(2) 0.5008(3) 0.6267(2) 0.0268(9) Uani 1 1 d .
H15A H 0.6117 0.5237 0.6630 0.040 Uiso 1 1 calc GR
H15B H 0.6675 0.5704 0.6057 0.040 Uiso 1 1 calc GR
H15C H 0.6833 0.4532 0.6486 0.040 Uiso 1 1 calc GR
C42 C 0.3708(2) 0.1872(3) 0.3494(2) 0.0274(9) Uani 1 1 d .
H42A H 0.3937 0.1303 0.3815 0.033 Uiso 1 1 calc R
H42B H 0.3725 0.1565 0.3002 0.033 Uiso 1 1 calc R
C37 C 0.5184(4) 0.6024(4) 0.2777(2) 0.0535(15) Uani 1 1 d .
H37A H 0.4671 0.6195 0.2769 0.064 Uiso 1 1 calc R
H37B H 0.5397 0.6271 0.2320 0.064 Uiso 1 1 calc R
C27 C 0.2416(2) 0.4718(4) 0.7215(2) 0.0282(9) Uani 1 1 d .
H27A H 0.2747 0.4780 0.7615 0.042 Uiso 1 1 calc GR
H27B H 0.2217 0.3933 0.7200 0.042 Uiso 1 1 calc GR
H27C H 0.2033 0.5283 0.7276 0.042 Uiso 1 1 calc GR
C35 C 0.5590(2) 0.5705(4) 0.39630(19) 0.0304(10) Uani 1 1 d .
H35A H 0.6090 0.5584 0.4102 0.036 Uiso 1 1 calc R
H35B H 0.5320 0.5948 0.4389 0.036 Uiso 1 1 calc R
C20 C 0.3199(2) 0.6119(3) 0.65393(18) 0.0185(7) Uani 1 1 d .
C31 C 0.5715(2) 0.1774(4) 0.3433(2) 0.0280(9) Uani 1 1 d .
H31A H 0.6177 0.2173 0.3390 0.034 Uiso 1 1 calc R
H31B H 0.5397 0.2056 0.3052 0.034 Uiso 1 1 calc R
C18 C 0.3338(2) 0.1864(3) 0.6599(2) 0.0262(9) Uani 1 1 d .
H18A H 0.3447 0.1110 0.6814 0.039 Uiso 1 1 calc GR
H18B H 0.2835 0.1894 0.6475 0.039 Uiso 1 1 calc GR
H18C H 0.3447 0.2484 0.6939 0.039 Uiso 1 1 calc GR
C19 C 0.3920(2) 0.6171(3) 0.63248(16) 0.0146(7) Uani 1 1 d .
C38 C 0.5315(3) 0.4766(4) 0.29109(19) 0.0323(10) Uani 1 1 d .
H38A H 0.4941 0.4285 0.2689 0.039 Uiso 1 1 calc R
H38B H 0.5780 0.4527 0.2719 0.039 Uiso 1 1 calc R
C16 C 0.3785(2) 0.2028(3) 0.59265(18) 0.0210(8) Uani 1 1 d .
H16 H 0.3607 0.2733 0.5672 0.025 Uiso 1 1 calc R
C41 C 0.2942(3) 0.2094(4) 0.3722(2) 0.0387(11) Uani 1 1 d .
H41A H 0.2858 0.1809 0.4211 0.046 Uiso 1 1 calc R
H41B H 0.2606 0.1707 0.3394 0.046 Uiso 1 1 calc R
C2 C 0.39723(19) 0.5519(3) 0.49338(17) 0.0152(7) Uani 1 1 d .
C29 C 0.5133(2) 0.8018(4) 0.5439(2) 0.0306(10) Uani 1 1 d .
H29A H 0.4829 0.7675 0.5072 0.046 Uiso 1 1 calc GR
H29B H 0.5628 0.7988 0.5282 0.046 Uiso 1 1 calc GR
H29C H 0.4995 0.8828 0.5518 0.046 Uiso 1 1 calc GR
C14 C 0.6620(2) 0.3858(4) 0.5133(2) 0.0254(9) Uani 1 1 d .
H14A H 0.6934 0.3285 0.5355 0.038 Uiso 1 1 calc GR
H14B H 0.6903 0.4509 0.4954 0.038 Uiso 1 1 calc GR
H14C H 0.6365 0.3496 0.4738 0.038 Uiso 1 1 calc GR
C17 C 0.3697(3) 0.0985(4) 0.5431(2) 0.0312(10) Uani 1 1 d .
H17A H 0.3952 0.1130 0.4985 0.047 Uiso 1 1 calc GR
H17B H 0.3193 0.0868 0.5328 0.047 Uiso 1 1 calc GR
H17C H 0.3889 0.0289 0.5660 0.047 Uiso 1 1 calc GR
C12 C 0.45598(19) 0.2222(3) 0.61000(17) 0.0160(7) Uani 1 1 d .
C26 C 0.2302(3) 0.4892(4) 0.5889(2) 0.0375(11) Uani 1 1 d .
H26A H 0.1936 0.5491 0.5934 0.056 Uiso 1 1 calc GR
H26B H 0.2078 0.4124 0.5880 0.056 Uiso 1 1 calc GR
H26C H 0.2567 0.5012 0.5448 0.056 Uiso 1 1 calc GR
C36 C 0.5540(3) 0.6618(4) 0.3396(2) 0.0443(13) Uani 1 1 d .
H36A H 0.6017 0.6898 0.3260 0.053 Uiso 1 1 calc R
H36B H 0.5255 0.7286 0.3562 0.053 Uiso 1 1 calc R
C34 C 0.5630(3) 0.1064(4) 0.4580(2) 0.0455(13) Uani 1 1 d .
H34A H 0.5225 0.0790 0.4869 0.055 Uiso 1 1 calc R
H34B H 0.6002 0.1350 0.4907 0.055 Uiso 1 1 calc R
C7 C 0.4949(2) 0.3135(3) 0.57895(17) 0.0155(7) Uani 1 1 d .
C4 C 0.3715(3) 0.8542(4) 0.3836(3) 0.0458(13) Uani 1 1 d .
H4A H 0.3935 0.8868 0.4264 0.069 Uiso 1 1 calc GR
H4B H 0.3431 0.9141 0.3600 0.069 Uiso 1 1 calc GR
H4C H 0.4085 0.8269 0.3510 0.069 Uiso 1 1 calc GR
C32 C 0.5807(3) 0.0467(4) 0.3388(2) 0.0347(10) Uani 1 1 d .
H32A H 0.5383 0.0092 0.3179 0.042 Uiso 1 1 calc R
H32B H 0.6228 0.0260 0.3101 0.042 Uiso 1 1 calc R
C5 C 0.2435(3) 0.7784(5) 0.4721(3) 0.0496(13) Uani 1 1 d .
H5A H 0.2130 0.7124 0.4842 0.074 Uiso 1 1 calc GR
H5B H 0.2150 0.8396 0.4499 0.074 Uiso 1 1 calc GR
H5C H 0.2657 0.8086 0.5154 0.074 Uiso 1 1 calc GR
C1 C 0.4314(2) 0.4798(3) 0.54814(17) 0.0143(7) Uani 1 1 d .
C39 C 0.3535(2) 0.3809(3) 0.3323(2) 0.0281(9) Uani 1 1 d .
H39A H 0.3476 0.3813 0.2799 0.034 Uiso 1 1 calc R
H39B H 0.3670 0.4599 0.3481 0.034 Uiso 1 1 calc R
C33 C 0.5902(4) 0.0125(4) 0.4157(3) 0.0648(19) Uani 1 1 d .
H33A H 0.5640 -0.0600 0.4260 0.078 Uiso 1 1 calc R
H33B H 0.6410 -0.0004 0.4263 0.078 Uiso 1 1 calc R
C11 C 0.4900(2) 0.1469(3) 0.65717(18) 0.0204(8) Uani 1 1 d .
H11 H 0.4640 0.0850 0.6780 0.024 Uiso 1 1 calc R
C22 C 0.3210(2) 0.8182(3) 0.67805(18) 0.0215(8) Uani 1 1 d .
H22 H 0.2970 0.8866 0.6930 0.026 Uiso 1 1 calc R
Li1 Li 0.4823(3) 0.3412(5) 0.4230(3) 0.0207(13) Uani 1 1 d .

loop_
_atom_site_aniso_label
_atom_site_aniso_U_11
_atom_site_aniso_U_22
_atom_site_aniso_U_33
_atom_site_aniso_U_23
_atom_site_aniso_U_13
_atom_site_aniso_U_12
Si01 0.0297(6) 0.0190(5) 0.0214(4) 0.0025(5) -0.0070(5) 0.0058(5)
O2 0.0343(17) 0.0212(13) 0.0173(12) 0.0003(10) 0.0025(11) -0.0050(13)
O1 0.0281(15) 0.0230(12) 0.0192(11) 0.0002(12) 0.0019(12) 0.0082(11)
O3 0.0210(14) 0.0213(13) 0.0225(12) -0.0027(10) -0.0035(11) -0.0008(12)
N2 0.0156(17) 0.0130(13) 0.0170(14) 0.0011(12) 0.0004(12) 0.0018(13)
N1 0.0179(17) 0.0142(14) 0.0133(13) 0.0003(11) -0.0012(11) 0.0004(13)
C30 0.023(2) 0.031(2) 0.0292(19) 0.0047(17) -0.0018(16) -0.0024(19)
C10 0.028(2) 0.0205(18) 0.0195(16) 0.0040(15) -0.0052(15) 0.0076(17)
C24 0.019(2) 0.0178(17) 0.0133(15) 0.0025(14) -0.0027(14) 0.0019(16)
C23 0.025(2) 0.0139(16) 0.0217(16) -0.0014(14) -0.0036(16) -0.0017(16)
C21 0.015(2) 0.0227(19) 0.0215(17) -0.0006(14) 0.0031(14) 0.0035(16)
C9 0.017(2) 0.0227(18) 0.0213(17) -0.0019(15) -0.0039(14) 0.0053(16)
C13 0.018(2) 0.0203(17) 0.0201(16) 0.0032(14) -0.0025(15) 0.0013(16)
C8 0.019(2) 0.0163(17) 0.0155(15) -0.0029(14) 0.0021(14) 0.0029(15)
C25 0.022(2) 0.0171(17) 0.0313(19) -0.0040(17) 0.0053(17) -0.0005(16)
C6 0.044(3) 0.028(2) 0.033(2) 0.0030(18) -0.017(2) 0.002(2)
C3 0.025(2) 0.0185(17) 0.0174(16) -0.0012(15) 0.0001(15) 0.0017(17)
C40 0.024(3) 0.051(3) 0.049(3) -0.019(2) 0.002(2) -0.001(2)
C28 0.021(2) 0.0168(16) 0.0264(17) 0.0019(15) 0.0004(15) 0.0025(17)
C15 0.029(2) 0.0212(18) 0.031(2) 0.0038(17) -0.0051(17) -0.0021(18)
C42 0.032(2) 0.026(2) 0.0240(18) 0.0007(16) -0.0006(17) -0.0098(19)
C37 0.103(5) 0.033(2) 0.025(2) 0.0031(19) -0.014(3) -0.005(3)
C27 0.027(2) 0.023(2) 0.034(2) 0.0016(17) 0.0013(18) -0.0070(19)
C35 0.034(3) 0.034(2) 0.023(2) 0.0002(17) -0.0041(18) -0.010(2)
C20 0.020(2) 0.0183(16) 0.0168(15) -0.0010(14) -0.0001(15) -0.0030(17)
C31 0.032(2) 0.031(2) 0.0216(18) 0.0003(17) 0.0058(17) 0.007(2)
C18 0.021(2) 0.0284(19) 0.0288(19) 0.0029(17) 0.0003(17) -0.0017(17)
C19 0.019(2) 0.0160(16) 0.0095(14) 0.0005(13) -0.0024(13) 0.0025(16)
C38 0.051(3) 0.033(2) 0.0138(17) -0.0005(16) 0.0059(18) -0.006(2)
C16 0.022(2) 0.0179(18) 0.0236(18) 0.0052(14) -0.0031(14) -0.0004(16)
C41 0.029(3) 0.052(3) 0.035(2) 0.010(2) 0.0009(18) -0.003(2)
C2 0.013(2) 0.0156(16) 0.0168(16) -0.0041(14) 0.0023(14) 0.0003(15)
C29 0.029(3) 0.038(2) 0.0254(18) -0.0003(18) 0.0025(16) -0.004(2)
C14 0.019(2) 0.030(2) 0.0277(19) 0.0030(17) 0.0054(16) -0.0025(18)
C17 0.031(3) 0.032(2) 0.030(2) -0.0052(18) -0.0074(17) -0.004(2)
C12 0.016(2) 0.0151(16) 0.0166(15) -0.0043(14) 0.0014(14) 0.0019(16)
C26 0.043(3) 0.040(3) 0.029(2) -0.008(2) 0.0057(19) -0.023(2)
C36 0.078(4) 0.025(2) 0.030(2) 0.0056(18) -0.008(2) -0.010(2)
C34 0.078(4) 0.034(2) 0.024(2) 0.0000(19) 0.000(2) 0.025(3)
C7 0.020(2) 0.0129(15) 0.0136(15) -0.0040(13) 0.0015(14) 0.0044(15)
C4 0.062(4) 0.028(2) 0.047(3) 0.011(2) -0.025(2) -0.005(2)
C32 0.047(3) 0.032(2) 0.026(2) -0.0092(18) 0.0104(19) 0.004(2)
C5 0.051(3) 0.054(3) 0.044(2) 0.001(2) 0.002(2) 0.029(3)
C1 0.015(2) 0.0130(16) 0.0148(15) 0.0019(13) -0.0004(13) -0.0048(15)
C39 0.030(2) 0.0246(19) 0.030(2) -0.0050(18) -0.0070(18) 0.0048(19)
C33 0.123(6) 0.035(2) 0.036(2) 0.009(2) 0.026(3) 0.030(3)
C11 0.026(2) 0.0156(16) 0.0190(17) 0.0037(15) -0.0006(16) -0.0018(16)
C22 0.027(2) 0.0155(17) 0.0223(18) -0.0039(14) -0.0016(16) 0.0055(17)
Li1 0.021(4) 0.025(3) 0.016(3) -0.003(2) 0.002(2) 0.002(3)

loop_
_atom_type_symbol
_atom_type_description
_atom_type_scat_dispersion_real
_atom_type_scat_dispersion_imag
_atom_type_scat_source
C C 0.0033 0.0016 'International Tables Vol C Tables 4.2.6.8 and 6.1.1.4'
H H 0.0000 0.0000 'International Tables Vol C Tables 4.2.6.8 and 6.1.1.4'
Li Li -0.0003 0.0001 'International Tables Vol C Tables 4.2.6.8 and 6.1.1.4'
N N 0.0061 0.0033 'International Tables Vol C Tables 4.2.6.8 and 6.1.1.4'
O O 0.0106 0.0060 'International Tables Vol C Tables 4.2.6.8 and 6.1.1.4'
Si Si 0.0817 0.0704 'International Tables Vol C Tables 4.2.6.8 and 6.1.1.4'

loop_
_geom_angle_atom_site_label_1
_geom_angle_atom_site_label_2
_geom_angle_atom_site_label_3
_geom_angle
C3 Si01 C6 109.83(18)
C3 Si01 C4 109.5(2)
C3 Si01 C5 107.1(2)
C4 Si01 C6 109.5(2)
C5 Si01 C6 110.4(3)
C5 Si01 C4 110.6(3)
C35 O2 C38 106.8(3)
C35 O2 Li1 125.9(3)
C38 O2 Li1 126.6(3)
C31 O1 Li1 116.7(3)
C34 O1 C31 107.6(3)
C34 O1 Li1 135.7(3)
C42 O3 C39 105.1(3)
C42 O3 Li1 126.1(3)
C39 O3 Li1 120.4(3)
C1 N2 C19 120.8(3)
C7 N1 Li1 118.1(3)
C1 N1 C7 114.9(3)
C1 N1 Li1 126.6(3)
H30A C30 H30B 109.5
H30A C30 H30C 109.5
H30B C30 H30C 109.5
C28 C30 H30A 109.5
C28 C30 H30B 109.5
C28 C30 H30C 109.5
C9 C10 H10 120.4
C9 C10 C11 119.3(3)
C11 C10 H10 120.4
C23 C24 C28 120.2(3)
C23 C24 C19 119.1(3)
C19 C24 C28 120.7(3)
C24 C23 H23 119.1
C22 C23 C24 121.7(4)
C22 C23 H23 119.1
C20 C21 H21 119.4
C22 C21 H21 119.4
C22 C21 C20 121.1(4)
C10 C9 H9 119.2
C10 C9 C8 121.6(4)
C8 C9 H9 119.2
C8 C13 H13 107.6
C8 C13 C15 112.3(3)
C8 C13 C14 110.5(3)
C15 C13 H13 107.6
C15 C13 C14 111.0(3)
C14 C13 H13 107.6
C9 C8 C13 119.6(3)
C9 C8 C7 119.1(3)
C7 C8 C13 121.3(3)
C27 C25 H25 107.2
C27 C25 C26 110.7(3)
C20 C25 H25 107.2
C20 C25 C27 112.4(3)
C20 C25 C26 111.8(3)
C26 C25 H25 107.2
Si01 C6 H6A 109.5
Si01 C6 H6B 109.5
Si01 C6 H6C 109.5
H6A C6 H6B 109.5
H6A C6 H6C 109.5
H6B C6 H6C 109.5
C2 C3 Si01 171.3(3)
H40A C40 H40B 109.0
C41 C40 H40A 111.0
C41 C40 H40B 111.0
C39 C40 H40A 111.0
C39 C40 H40B 111.0
C39 C40 C41 103.9(4)
C30 C28 H28 107.5
C30 C28 C29 109.7(3)
C24 C28 C30 112.9(3)
C24 C28 H28 107.5
C24 C28 C29 111.4(3)
C29 C28 H28 107.5
C13 C15 H15A 109.5
C13 C15 H15B 109.5
C13 C15 H15C 109.5
H15A C15 H15B 109.5
H15A C15 H15C 109.5
H15B C15 H15C 109.5
O3 C42 H42A 110.5
O3 C42 H42B 110.5
O3 C42 C41 105.9(3)
H42A C42 H42B 108.7
C41 C42 H42A 110.5
C41 C42 H42B 110.5
H37A C37 H37B 109.0
C38 C37 H37A 111.0
C38 C37 H37B 111.0
C38 C37 C36 103.8(4)
C36 C37 H37A 111.0
C36 C37 H37B 111.0
C25 C27 H27A 109.5
C25 C27 H27B 109.5
C25 C27 H27C 109.5
H27A C27 H27B 109.5
H27A C27 H27C 109.5
H27B C27 H27C 109.5
O2 C35 H35A 110.2
O2 C35 H35B 110.2
O2 C35 C36 107.6(3)
H35A C35 H35B 108.5
C36 C35 H35A 110.2
C36 C35 H35B 110.2
C21 C20 C25 120.6(3)
C21 C20 C19 119.5(3)
C19 C20 C25 119.9(3)
O1 C31 H31A 110.7
O1 C31 H31B 110.7
O1 C31 C32 105.0(3)
H31A C31 H31B 108.8
C32 C31 H31A 110.7
C32 C31 H31B 110.7
H18A C18 H18B 109.5
H18A C18 H18C 109.5
H18B C18 H18C 109.5
C16 C18 H18A 109.5
C16 C18 H18B 109.5
C16 C18 H18C 109.5
N2 C19 C24 120.9(3)
N2 C19 C20 119.8(3)
C24 C19 C20 119.1(3)
O2 C38 C37 104.6(3)
O2 C38 H38A 110.8
O2 C38 H38B 110.8
C37 C38 H38A 110.8
C37 C38 H38B 110.8
H38A C38 H38B 108.9
C18 C16 H16 108.0
C17 C16 C18 110.3(3)
C17 C16 H16 108.0
C12 C16 C18 111.8(3)
C12 C16 H16 108.0
C12 C16 C17 110.6(3)
C40 C41 H41A 111.0
C40 C41 H41B 111.0
C42 C41 C40 104.0(4)
C42 C41 H41A 111.0
C42 C41 H41B 111.0
H41A C41 H41B 109.0
C3 C2 C1 172.3(4)
C28 C29 H29A 109.5
C28 C29 H29B 109.5
C28 C29 H29C 109.5
H29A C29 H29B 109.5
H29A C29 H29C 109.5
H29B C29 H29C 109.5
C13 C14 H14A 109.5
C13 C14 H14B 109.5
C13 C14 H14C 109.5
H14A C14 H14B 109.5
H14A C14 H14C 109.5
H14B C14 H14C 109.5
C16 C17 H17A 109.5
C16 C17 H17B 109.5
C16 C17 H17C 109.5
H17A C17 H17B 109.5
H17A C17 H17C 109.5
H17B C17 H17C 109.5
C7 C12 C16 121.6(3)
C11 C12 C16 119.3(3)
C11 C12 C7 119.1(3)
C25 C26 H26A 109.5
C25 C26 H26B 109.5
C25 C26 H26C 109.5
H26A C26 H26B 109.5
H26A C26 H26C 109.5
H26B C26 H26C 109.5
C37 C36 H36A 110.8
C37 C36 H36B 110.8
C35 C36 C37 104.9(3)
C35 C36 H36A 110.8
C35 C36 H36B 110.8
H36A C36 H36B 108.8
O1 C34 H34A 109.8
O1 C34 H34B 109.8
O1 C34 C33 109.2(4)
H34A C34 H34B 108.3
C33 C34 H34A 109.8
C33 C34 H34B 109.8
C8 C7 N1 120.1(3)
C8 C7 C12 119.6(3)
C12 C7 N1 120.2(3)
Si01 C4 H4A 109.5
Si01 C4 H4B 109.5
Si01 C4 H4C 109.5
H4A C4 H4B 109.5
H4A C4 H4C 109.5
H4B C4 H4C 109.5
C31 C32 H32A 111.2
C31 C32 H32B 111.2
H32A C32 H32B 109.2
C33 C32 C31 102.6(3)
C33 C32 H32A 111.2
C33 C32 H32B 111.2
Si01 C5 H5A 109.5
Si01 C5 H5B 109.5
Si01 C5 H5C 109.5
H5A C5 H5B 109.5
H5A C5 H5C 109.5
H5B C5 H5C 109.5
N2 C1 N1 126.0(3)
N2 C1 C2 118.1(3)
N1 C1 C2 115.9(3)
O3 C39 C40 104.7(3)
O3 C39 H39A 110.8
O3 C39 H39B 110.8
C40 C39 H39A 110.8
C40 C39 H39B 110.8
H39A C39 H39B 108.9
C34 C33 C32 106.9(4)
C34 C33 H33A 110.3
C34 C33 H33B 110.3
C32 C33 H33A 110.3
C32 C33 H33B 110.3
H33A C33 H33B 108.6
C10 C11 C12 121.2(3)
C10 C11 H11 119.4
C12 C11 H11 119.4
C23 C22 C21 119.4(3)
C23 C22 H22 120.3
C21 C22 H22 120.3
O2 Li1 O1 107.0(3)
O2 Li1 O3 99.5(3)
O2 Li1 N1 113.8(3)
O1 Li1 O3 97.1(3)
O1 Li1 N1 113.3(3)
N1 Li1 O3 123.7(3)

loop_
_geom_bond_atom_site_label_1
_geom_bond_atom_site_label_2
_geom_bond_distance
Si01 C6 1.869(4)
Si01 C3 1.841(4)
Si01 C4 1.865(5)
Si01 C5 1.860(5)
O2 C35 1.434(5)
O2 C38 1.448(4)
O2 Li1 1.982(7)
O1 C31 1.441(5)
O1 C34 1.422(5)
O1 Li1 1.995(7)
O3 C42 1.432(5)
O3 C39 1.437(5)
O3 Li1 2.013(7)
N2 C19 1.404(5)
N2 C1 1.310(4)
N1 C7 1.428(5)
N1 C1 1.338(5)
N1 Li1 2.005(6)
C30 H30A 0.9800
C30 H30B 0.9800
C30 H30C 0.9800
C30 C28 1.525(6)
C10 H10 0.9500
C10 C9 1.379(6)
C10 C11 1.383(6)
C24 C23 1.397(5)
C24 C28 1.520(5)
C24 C19 1.411(5)
C23 H23 0.9500
C23 C22 1.381(6)
C21 H21 0.9500
C21 C20 1.396(5)
C21 C22 1.383(5)
C9 H9 0.9500
C9 C8 1.393(5)
C13 H13 1.0000
C13 C8 1.514(5)
C13 C15 1.533(5)
C13 C14 1.534(5)
C8 C7 1.407(5)
C25 H25 1.0000
C25 C27 1.524(6)
C25 C20 1.521(5)
C25 C26 1.526(6)
C6 H6A 0.9800
C6 H6B 0.9800
C6 H6C 0.9800
C3 C2 1.205(5)
C40 H40A 0.9900
C40 H40B 0.9900
C40 C41 1.533(7)
C40 C39 1.503(7)
C28 H28 1.0000
C28 C29 1.532(6)
C15 H15A 0.9800
C15 H15B 0.9800
C15 H15C 0.9800
C42 H42A 0.9900
C42 H42B 0.9900
C42 C41 1.530(6)
C37 H37A 0.9900
C37 H37B 0.9900
C37 C38 1.490(7)
C37 C36 1.507(7)
C27 H27A 0.9800
C27 H27B 0.9800
C27 H27C 0.9800
C35 H35A 0.9900
C35 H35B 0.9900
C35 C36 1.501(6)
C20 C19 1.421(5)
C31 H31A 0.9900
C31 H31B 0.9900
C31 C32 1.517(6)
C18 H18A 0.9800
C18 H18B 0.9800
C18 H18C 0.9800
C18 C16 1.532(6)
C38 H38A 0.9900
C38 H38B 0.9900
C16 H16 1.0000
C16 C17 1.530(5)
C16 C12 1.516(5)
C41 H41A 0.9900
C41 H41B 0.9900
C2 C1 1.472(5)
C29 H29A 0.9800
C29 H29B 0.9800
C29 H29C 0.9800
C14 H14A 0.9800
C14 H14B 0.9800
C14 H14C 0.9800
C17 H17A 0.9800
C17 H17B 0.9800
C17 H17C 0.9800
C12 C7 1.409(5)
C12 C11 1.396(5)
C26 H26A 0.9800
C26 H26B 0.9800
C26 H26C 0.9800
C36 H36A 0.9900
C36 H36B 0.9900
C34 H34A 0.9900
C34 H34B 0.9900
C34 C33 1.438(7)
C4 H4A 0.9800
C4 H4B 0.9800
C4 H4C 0.9800
C32 H32A 0.9900
C32 H32B 0.9900
C32 C33 1.509(7)
C5 H5A 0.9800
C5 H5B 0.9800
C5 H5C 0.9800
C39 H39A 0.9900
C39 H39B 0.9900
C33 H33A 0.9900
C33 H33B 0.9900
C11 H11 0.9500
C22 H22 0.9500

loop_
_geom_torsion_atom_site_label_1
_geom_torsion_atom_site_label_2
_geom_torsion_atom_site_label_3
_geom_torsion_atom_site_label_4
_geom_torsion
O2 C35 C36 C37 1.5(6)
O1 C31 C32 C33 -28.5(5)
O1 C34 C33 C32 -2.8(7)
O3 C42 C41 C40 15.2(4)
C10 C9 C8 C13 -179.6(3)
C10 C9 C8 C7 -0.8(5)
C24 C23 C22 C21 0.9(5)
C23 C24 C28 C30 54.8(4)
C23 C24 C28 C29 -69.1(4)
C23 C24 C19 N2 -175.5(3)
C23 C24 C19 C20 -0.8(5)
C21 C20 C19 N2 176.5(3)
C21 C20 C19 C24 1.7(5)
C9 C10 C11 C12 2.2(5)
C9 C8 C7 N1 -172.9(3)
C9 C8 C7 C12 3.4(5)
C13 C8 C7 N1 5.9(5)
C13 C8 C7 C12 -177.8(3)
C25 C20 C19 N2 -4.3(5)
C25 C20 C19 C24 -179.1(3)
C28 C24 C23 C22 178.9(3)
C28 C24 C19 N2 5.0(4)
C28 C24 C19 C20 179.7(3)
C15 C13 C8 C9 -51.5(5)
C15 C13 C8 C7 129.7(3)
C42 O3 C39 C40 41.9(4)
C27 C25 C20 C21 -50.0(5)
C27 C25 C20 C19 130.8(4)
C35 O2 C38 C37 -34.0(5)
C20 C21 C22 C23 0.1(5)
C31 O1 C34 C33 -16.0(6)
C31 C32 C33 C34 19.2(7)
C18 C16 C12 C7 -131.7(3)
C18 C16 C12 C11 49.1(4)
C19 N2 C1 N1 -179.6(3)
C19 N2 C1 C2 0.7(5)
C19 C24 C23 C22 -0.6(5)
C19 C24 C28 C30 -125.7(3)
C19 C24 C28 C29 110.4(4)
C38 O2 C35 C36 20.1(5)
C38 C37 C36 C35 -21.6(6)
C16 C12 C7 N1 -6.1(5)
C16 C12 C7 C8 177.6(3)
C16 C12 C11 C10 179.6(3)
C41 C40 C39 O3 -31.0(4)
C14 C13 C8 C9 73.0(4)
C14 C13 C8 C7 -105.8(4)
C17 C16 C12 C7 105.0(4)
C17 C16 C12 C11 -74.2(4)
C26 C25 C20 C21 75.2(4)
C26 C25 C20 C19 -104.0(4)
C36 C37 C38 O2 34.1(6)
C34 O1 C31 C32 28.0(5)
C7 N1 C1 N2 1.9(5)
C7 N1 C1 C2 -178.5(3)
C7 C12 C11 C10 0.4(5)
C1 N2 C19 C24 -91.5(4)
C1 N2 C19 C20 93.8(4)
C1 N1 C7 C8 -91.4(4)
C1 N1 C7 C12 92.3(4)
C39 O3 C42 C41 -35.4(4)
C39 C40 C41 C42 9.5(5)
C11 C10 C9 C8 -2.0(5)
C11 C12 C7 N1 173.1(3)
C11 C12 C7 C8 -3.2(5)
C22 C21 C20 C25 179.4(3)
C22 C21 C20 C19 -1.4(5)
Li1 O2 C35 C36 -150.5(4)
Li1 O2 C38 C37 136.5(4)
Li1 O1 C31 C32 -153.6(3)
Li1 O1 C34 C33 166.0(5)
Li1 O3 C42 C41 112.1(4)
Li1 O3 C39 C40 -107.9(4)
Li1 N1 C7 C8 81.1(4)
Li1 N1 C7 C12 -95.1(4)
Li1 N1 C1 N2 -170.0(4)
Li1 N1 C1 C2 9.7(5)
